data_7242814
loop_
_publ_author_name
'Lu, Xue'
'Zhao, Ying'
'Wang, Xiu-Li'
'Liu, Guo-Cheng'
'Xu, Na'
'Lin, Hong-Yan'
'Wang, Xiang'

_publ_section_title
;
 Six CoII coordination polymers exhibiting UV-light-driven photocatalysis
 for the degradation of organic dyes
;
_journal_issue 21
_journal_name_full CrystEngComm
_journal_page_first 3828
_journal_page_last 3837
_journal_paper_doi 10.1039/D1CE00345C
_journal_volume 23
_journal_year 2021
_chemical_formula_sum 'C36 H30 Co N4 O8'
_chemical_formula_weight 705.57
_space_group_crystal_system triclinic
_space_group_IT_number 2
_space_group_name_Hall '-P 1'
_space_group_name_H-M_alt 'P -1'
_atom_sites_solution_hydrogens mixed
_audit_creation_method SHELXL-2018/3
_audit_update_record
;
2020-09-20 deposited with the CCDC.	2021-04-22 downloaded from the CCDC.
;
_cell_angle_alpha 82.368(3)
_cell_angle_beta 76.967(3)
_cell_angle_gamma 73.737(3)
_cell_formula_units_Z 2
_cell_length_a 8.6410(10)
_cell_length_b 14.1440(17)
_cell_length_c 17.121(2)
_cell_measurement_reflns_used 2411
_cell_measurement_temperature 296(2)
_cell_measurement_theta_max 26.883
_cell_measurement_theta_min 1.224
_cell_volume 1951.6(4)
_computing_structure_refinement 'SHELXL-2018/3 (Sheldrick, 2018)'
_computing_structure_solution 'SHELXT 2014/4 (Sheldrick, 2014)'
_diffrn_ambient_temperature 296(2)
_diffrn_measured_fraction_theta_full 0.998
_diffrn_measured_fraction_theta_max 0.993
_diffrn_measurement_device_type 'CCD area detector'
_diffrn_measurement_method 'phi and omega scans'
_diffrn_radiation_type MoK\a
_diffrn_radiation_wavelength 0.71069
_diffrn_reflns_av_R_equivalents 0.0326
_diffrn_reflns_av_unetI/netI 0.0737
_diffrn_reflns_Laue_measured_fraction_full 0.998
_diffrn_reflns_Laue_measured_fraction_max 0.993
_diffrn_reflns_limit_h_max 10
_diffrn_reflns_limit_h_min -10
_diffrn_reflns_limit_k_max 17
_diffrn_reflns_limit_k_min -17
_diffrn_reflns_limit_l_max 21
_diffrn_reflns_limit_l_min -20
_diffrn_reflns_number 13013
_diffrn_reflns_point_group_measured_fraction_full 0.998
_diffrn_reflns_point_group_measured_fraction_max 0.993
_diffrn_reflns_theta_full 25.240
_diffrn_reflns_theta_max 26.883
_diffrn_reflns_theta_min 1.224
_exptl_absorpt_coefficient_mu 0.490
_exptl_absorpt_correction_type multi-scan
_exptl_absorpt_process_details SADABS
_exptl_crystal_colour pink
_exptl_crystal_density_diffrn 1.201
_exptl_crystal_description block
_exptl_crystal_F_000 730
_exptl_crystal_size_max 0.100
_exptl_crystal_size_mid 0.100
_exptl_crystal_size_min 0.100
_exptl_transmission_factor_max 0.953
_exptl_transmission_factor_min 0.953
_refine_diff_density_max 0.906
_refine_diff_density_min -0.442
_refine_diff_density_rms 0.072
_refine_ls_extinction_method none
_refine_ls_goodness_of_fit_ref 0.967
_refine_ls_hydrogen_treatment constr
_refine_ls_matrix_type full
_refine_ls_number_parameters 435
_refine_ls_number_reflns 8359
_refine_ls_number_restraints 470
_refine_ls_restrained_S_all 0.942
_refine_ls_R_factor_all 0.0943
_refine_ls_R_factor_gt 0.0574
_refine_ls_shift/su_max 0.000
_refine_ls_shift/su_mean 0.000
_refine_ls_structure_factor_coef Fsqd
_refine_ls_weighting_details 'w=1/[\s^2^(Fo^2^)+(0.0925P)^2^] where P=(Fo^2^+2Fc^2^)/3'
_refine_ls_weighting_scheme calc
_refine_ls_wR_factor_gt 0.1460
_refine_ls_wR_factor_ref 0.1667
_reflns_Friedel_coverage 0.000
_reflns_number_gt 5207
_reflns_number_total 8359
_reflns_threshold_expression 'I > 2\s(I)'
_cod_data_source_file d1ce00345c2.cif
_cod_data_source_block 5
_cod_depositor_comments
;
The following automatic conversions were performed:

data item '_exptl_absorpt_correction_type' value 'Multi-scan' was
changed to 'multi-scan' in accordance with the
/home/data/users/saulius/crontab/automatic-downloads/rss-feeds/RSC/lib/dictionaries/cif_core.dic
dictionary named 'cif_core.dic' version 2.4.2 last updated on
2011-04-26.

Automatic conversion script
Id: cif_fix_values 7556 2019-12-06 15:28:31Z antanas 

 Adding full bibliography for 7242810--7242815.cif.
;
_cod_database_code 7242814
_shelx_shelxl_version_number 2018/3
_shelx_space_group_comment
;
The symmetry employed for this shelxl refinement is uniquely defined
by the following loop, which should always be used as a source of
symmetry information in preference to the above space-group names.
They are only intended as comments.
;
_shelx_estimated_absorpt_t_min 0.953
_shelx_estimated_absorpt_t_max 0.953

loop_
_space_group_symop_operation_xyz
'x, y, z'
'-x, -y, -z'

loop_
_atom_site_label
_atom_site_type_symbol
_atom_site_fract_x
_atom_site_fract_y
_atom_site_fract_z
_atom_site_U_iso_or_equiv
_atom_site_adp_type
_atom_site_occupancy
_atom_site_site_symmetry_order
_atom_site_calc_flag
_atom_site_refinement_flags_posn
_atom_site_refinement_flags_adp
_atom_site_refinement_flags_occupancy
_atom_site_disorder_assembly
_atom_site_disorder_group
Co2 Co 0.000000 0.500000 1.000000 0.03136(17) Uani 1 2 d S . P . .
Co1 Co 0.500000 0.000000 0.500000 0.03052(17) Uani 1 2 d S . P . .
O17 O 0.4678(3) 0.09400(15) 0.59031(12) 0.0376(5) Uani 1 1 d . . . . .
O22 O 0.1375(3) 0.40955(15) 0.90676(12) 0.0394(5) Uani 1 1 d . . . . .
O16 O 0.6706(3) -0.10727(15) 0.55575(12) 0.0383(5) Uani 1 1 d . . . . .
H16A H 0.637960 -0.166759 0.578937 0.058 Uiso 1 1 d R U . . .
H16B H 0.690819 -0.088044 0.603615 0.058 Uiso 1 1 d R U . . .
O24 O 0.1164(3) 0.61116(15) 0.94727(12) 0.0395(5) Uani 1 1 d D . . . .
H24A H 0.173850 0.582509 0.897777 0.059 Uiso 1 1 d DR U . . .
H24B H 0.054420 0.666159 0.919817 0.059 Uiso 1 1 d DR U . . .
O19 O 0.6288(3) 0.00872(17) 0.67411(14) 0.0502(6) Uani 1 1 d . . . . .
O21 O 0.2895(3) 0.50098(17) 0.82640(14) 0.0524(6) Uani 1 1 d . . . . .
O7 O 1.0332(3) 0.23489(19) 0.14225(14) 0.0561(7) Uani 1 1 d . . . . .
N25 N -0.1976(3) 0.5600(2) 0.93440(15) 0.0411(7) Uani 1 1 d . . . . .
N13 N 0.7025(3) 0.0581(2) 0.43278(15) 0.0393(6) Uani 1 1 d . . . . .
O34 O -0.4244(4) 0.74512(19) 0.64938(15) 0.0612(8) Uani 1 1 d . . . . .
N8 N 1.1820(3) 0.1485(2) 0.23163(15) 0.0432(7) Uani 1 1 d . . . . .
H8 H 1.266402 0.101793 0.239846 0.052 Uiso 1 1 calc R U . . .
C4B C 0.4705(7) 0.1710(5) 0.7055(3) 0.0332(5) Uani 0.649(8) 1 d G . P A 1
C2A C 0.3022(7) 0.2141(7) 0.7168(5) 0.0427(17) Uani 0.649(8) 1 d G . P A 1
H2A H 0.235997 0.187993 0.694394 0.051 Uiso 0.649(8) 1 calc R U P A 1
C1A C 0.2328(5) 0.2962(7) 0.7614(5) 0.048(2) Uani 0.649(8) 1 d G . P A 1
H1A H 0.120197 0.325028 0.768954 0.058 Uiso 0.649(8) 1 calc R U P A 1
C4A C 0.3317(5) 0.3352(5) 0.7949(4) 0.0332(5) Uani 0.649(8) 1 d G . P A 1
C6B C 0.5000(5) 0.2921(4) 0.7836(3) 0.0331(8) Uani 0.649(8) 1 d G . P A 1
C5B C 0.5694(5) 0.2100(4) 0.7390(2) 0.0331(8) Uani 0.649(8) 1 d G . P A 1
C10B C 0.7377(6) 0.1670(4) 0.7277(3) 0.0543(19) Uani 0.649(8) 1 d G . P A 1
H10B H 0.784155 0.112026 0.697851 0.065 Uiso 0.649(8) 1 calc R U P A 1
C9B C 0.8367(5) 0.2060(5) 0.7612(4) 0.084(2) Uani 0.649(8) 1 d G . P A 1
H9B H 0.949280 0.177153 0.753663 0.101 Uiso 0.649(8) 1 calc R U P A 1
C8B C 0.7673(6) 0.2881(5) 0.8059(4) 0.084(2) Uani 0.649(8) 1 d G . P A 1
H8B H 0.833485 0.314188 0.828224 0.101 Uiso 0.649(8) 1 calc R U P A 1
C7B C 0.5990(6) 0.3312(4) 0.8171(3) 0.060(2) Uani 0.649(8) 1 d G . P A 1
H7B H 0.552567 0.386096 0.846974 0.072 Uiso 0.649(8) 1 calc R U P A 1
N32 N -0.5784(4) 0.6567(2) 0.73401(16) 0.0468(7) Uani 1 1 d . . . . .
H32 H -0.630087 0.611554 0.739756 0.056 Uiso 1 1 calc R U . . .
C18 C 0.5274(4) 0.0838(2) 0.65278(17) 0.0337(7) Uani 1 1 d . . . . .
C20 C 0.2465(4) 0.4222(2) 0.84647(17) 0.0349(7) Uani 1 1 d . . . . .
C10 C 0.9492(4) 0.1456(2) 0.34560(18) 0.0376(7) Uani 1 1 d . . . . .
C9 C 1.0742(4) 0.1996(3) 0.29961(19) 0.0414(8) Uani 1 1 d . . . . .
H9A H 1.016690 0.264768 0.280508 0.050 Uiso 1 1 calc R U . . .
H9C H 1.140245 0.207923 0.335812 0.050 Uiso 1 1 calc R U . . .
C6 C 1.1553(4) 0.1712(2) 0.15681(19) 0.0417(8) Uani 1 1 d . . . . .
C28 C -0.4473(4) 0.6513(2) 0.84872(18) 0.0369(7) Uani 1 1 d . . . . .
C5 C 1.4985(4) -0.0224(2) 0.03964(18) 0.0468(9) Uani 1 1 d . . . . .
C3 C 1.2788(4) 0.1176(3) 0.09097(19) 0.0446(8) Uani 1 1 d . . . . .
C26 C -0.1677(5) 0.5706(3) 0.8538(2) 0.0538(10) Uani 1 1 d . . . . .
H26 H -0.060489 0.547187 0.826033 0.065 Uiso 1 1 calc R U . . .
C31 C -0.5804(4) 0.7050(3) 0.80376(19) 0.0433(8) Uani 1 1 d . . . . .
H31A H -0.686264 0.710867 0.839803 0.052 Uiso 1 1 calc R U . . .
H31B H -0.568475 0.771206 0.786652 0.052 Uiso 1 1 calc R U . . .
C4 C 1.3858(4) 0.0278(3) 0.1038(2) 0.0513(9) Uani 1 1 d . . . . .
H4 H 1.384294 -0.000820 0.155997 0.062 Uiso 1 1 calc R U . . .
C33 C -0.4984(5) 0.6802(3) 0.6611(2) 0.0473(9) Uani 1 1 d . . . . .
C35 C -0.4987(5) 0.6235(3) 0.5930(2) 0.0550(10) Uani 1 1 d . . . . .
C2 C 1.2821(5) 0.1605(3) 0.0114(2) 0.0593(11) Uani 1 1 d . . . . .
H2 H 1.208243 0.220700 0.001737 0.071 Uiso 1 1 calc R U . . .
C12 C 0.7382(5) 0.0655(3) 0.3529(2) 0.0527(10) Uani 1 1 d . . . . .
H12 H 0.677772 0.041103 0.325621 0.063 Uiso 1 1 calc R U . . .
C11 C 0.8594(5) 0.1072(3) 0.3081(2) 0.0536(10) Uani 1 1 d . . . . .
H11 H 0.880047 0.109256 0.252299 0.064 Uiso 1 1 calc R U . . .
C27 C -0.2881(5) 0.6144(3) 0.8104(2) 0.0558(10) Uani 1 1 d . . . . .
H27 H -0.261407 0.619040 0.754557 0.067 Uiso 1 1 calc R U . . .
C39 C -0.5232(6) 0.5306(3) 0.6049(2) 0.0655(12) Uani 1 1 d . . . . .
H39 H -0.544861 0.502039 0.656977 0.079 Uiso 1 1 calc R U . . .
C1 C 1.3911(5) 0.1153(3) -0.0508(2) 0.0677(12) Uani 1 1 d . . . . .
H1 H 1.393471 0.146205 -0.102336 0.081 Uiso 1 1 calc R U . . .
C15 C 0.9175(5) 0.1355(3) 0.4274(2) 0.0650(12) Uani 1 1 d . . . . .
H15 H 0.977997 0.158469 0.455749 0.078 Uiso 1 1 calc R U . . .
C38 C -0.5161(6) 0.4780(3) 0.5396(2) 0.0645(12) Uani 1 1 d . . . . .
C36 C -0.4672(6) 0.6671(3) 0.5140(2) 0.0746(14) Uani 1 1 d . . . . .
H36 H -0.450844 0.730227 0.505795 0.090 Uiso 1 1 calc R U . . .
C14 C 0.7955(5) 0.0912(3) 0.4687(2) 0.0660(13) Uani 1 1 d . . . . .
H14 H 0.778021 0.084336 0.524578 0.079 Uiso 1 1 calc R U . . .
C30 C -0.3529(5) 0.5902(4) 0.9707(2) 0.0721(14) Uani 1 1 d . . . . .
H30 H -0.378470 0.579470 1.026345 0.086 Uiso 1 1 calc R U . . .
C37 C -0.4607(7) 0.6183(3) 0.4503(2) 0.0855(17) Uani 1 1 d . . . . .
H37 H -0.440521 0.648594 0.398727 0.103 Uiso 1 1 calc R U . . .
C29 C -0.4798(5) 0.6368(4) 0.9309(2) 0.0712(13) Uani 1 1 d . . . . .
H29 H -0.586557 0.658136 0.959825 0.085 Uiso 1 1 calc R U . . .
C3A C 0.4635(13) 0.1725(9) 0.7049(6) 0.0332(5) Uani 0.351(8) 1 d G . P A 2
C1B C 0.2956(13) 0.2021(12) 0.7357(8) 0.049(4) Uani 0.351(8) 1 d G . P A 2
H1B H 0.225798 0.168051 0.725011 0.059 Uiso 0.351(8) 1 calc R U P A 2
C2B C 0.2319(10) 0.2825(12) 0.7825(8) 0.031(3) Uani 0.351(8) 1 d G . P A 2
H2B H 0.119593 0.302327 0.803118 0.038 Uiso 0.351(8) 1 calc R U P A 2
C3B C 0.3362(9) 0.3334(9) 0.7985(6) 0.0332(5) Uani 0.351(8) 1 d G . P A 2
C6A C 0.5042(9) 0.3039(7) 0.7677(5) 0.0331(8) Uani 0.351(8) 1 d G . P A 2
C5A C 0.5678(10) 0.2234(7) 0.7209(5) 0.0331(8) Uani 0.351(8) 1 d G . P A 2
C7A C 0.7357(11) 0.1939(7) 0.6901(6) 0.066(4) Uani 0.351(8) 1 d G . P A 2
H7A H 0.778291 0.140029 0.658786 0.080 Uiso 0.351(8) 1 calc R U P A 2
C10A C 0.8400(9) 0.2447(8) 0.7061(8) 0.084(2) Uani 0.351(8) 1 d G . P A 2
H10A H 0.952367 0.224960 0.685478 0.101 Uiso 0.351(8) 1 calc R U P A 2
C9A C 0.7764(11) 0.3252(8) 0.7529(8) 0.084(2) Uani 0.351(8) 1 d G . P A 2
H9AA H 0.846168 0.359236 0.763585 0.101 Uiso 0.351(8) 1 calc R U P A 2
C8A C 0.6085(11) 0.3548(7) 0.7837(6) 0.050(3) Uani 0.351(8) 1 d G . P A 2
H8A H 0.565893 0.408582 0.815000 0.060 Uiso 0.351(8) 1 calc R U P A 2

loop_
_atom_site_aniso_label
_atom_site_aniso_U_11
_atom_site_aniso_U_22
_atom_site_aniso_U_33
_atom_site_aniso_U_23
_atom_site_aniso_U_13
_atom_site_aniso_U_12
Co2 0.0397(4) 0.0289(3) 0.0210(3) -0.0001(2) -0.0033(2) -0.0044(3)
Co1 0.0422(4) 0.0294(3) 0.0194(3) -0.0004(2) -0.0016(2) -0.0127(3)
O17 0.0531(14) 0.0336(12) 0.0249(11) -0.0050(9) -0.0058(10) -0.0095(10)
O22 0.0499(14) 0.0337(12) 0.0293(11) -0.0060(9) 0.0009(10) -0.0077(10)
O16 0.0532(14) 0.0300(12) 0.0318(11) 0.0014(9) -0.0078(10) -0.0129(10)
O24 0.0494(14) 0.0305(12) 0.0335(12) -0.0009(9) -0.0047(10) -0.0058(10)
O19 0.0734(17) 0.0353(13) 0.0389(13) -0.0064(10) -0.0222(12) 0.0013(11)
O21 0.0725(17) 0.0354(13) 0.0418(14) -0.0051(11) 0.0109(12) -0.0186(12)
O7 0.0565(16) 0.0497(15) 0.0422(14) 0.0106(12) -0.0049(12) 0.0078(12)
N25 0.0428(16) 0.0467(17) 0.0289(14) 0.0032(12) -0.0067(12) -0.0070(13)
N13 0.0507(17) 0.0425(16) 0.0256(13) 0.0020(12) -0.0019(12) -0.0200(13)
O34 0.102(2) 0.0507(16) 0.0437(14) 0.0106(12) -0.0154(15) -0.0453(16)
N8 0.0406(16) 0.0440(17) 0.0337(14) 0.0089(12) 0.0002(12) -0.0043(13)
C4B 0.0428(12) 0.0335(11) 0.0208(10) -0.0008(8) -0.0017(9) -0.0098(9)
C2A 0.042(3) 0.050(4) 0.043(4) -0.019(3) -0.008(3) -0.016(3)
C1A 0.034(4) 0.057(5) 0.051(6) -0.013(4) -0.006(3) -0.006(3)
C4A 0.0428(12) 0.0335(11) 0.0208(10) -0.0008(8) -0.0017(9) -0.0098(9)
C6B 0.0385(12) 0.0364(18) 0.023(2) -0.0007(14) -0.0029(13) -0.0109(11)
C5B 0.0385(12) 0.0364(18) 0.023(2) -0.0007(14) -0.0029(13) -0.0109(11)
C10B 0.042(3) 0.059(4) 0.059(5) -0.025(4) -0.005(3) -0.003(3)
C9B 0.045(2) 0.104(5) 0.113(6) -0.054(4) -0.012(3) -0.015(2)
C8B 0.045(2) 0.104(5) 0.113(6) -0.054(4) -0.012(3) -0.015(2)
C7B 0.049(3) 0.071(5) 0.063(5) -0.031(4) -0.001(3) -0.017(3)
N32 0.067(2) 0.0463(17) 0.0392(15) 0.0082(13) -0.0223(14) -0.0295(15)
C18 0.0449(18) 0.0308(16) 0.0230(14) -0.0018(12) 0.0008(13) -0.0120(13)
C20 0.0426(18) 0.0361(17) 0.0242(15) -0.0009(13) -0.0055(13) -0.0086(13)
C10 0.0400(18) 0.0405(19) 0.0290(16) 0.0035(14) -0.0029(14) -0.0111(14)
C9 0.046(2) 0.0422(19) 0.0329(17) 0.0025(14) 0.0000(15) -0.0143(15)
C6 0.0425(19) 0.0383(19) 0.0364(17) 0.0109(14) -0.0016(15) -0.0091(15)
C28 0.0457(19) 0.0361(18) 0.0304(16) 0.0021(14) -0.0106(14) -0.0126(14)
C5 0.054(2) 0.041(2) 0.0314(18) 0.0135(15) -0.0011(15) -0.0030(16)
C3 0.047(2) 0.044(2) 0.0324(17) 0.0091(15) 0.0001(15) -0.0062(15)
C26 0.046(2) 0.075(3) 0.0325(18) -0.0020(18) -0.0074(16) -0.0035(18)
C31 0.053(2) 0.043(2) 0.0357(17) 0.0059(15) -0.0139(16) -0.0141(16)
C4 0.064(2) 0.047(2) 0.0260(16) 0.0141(15) 0.0018(16) -0.0032(17)
C33 0.073(3) 0.041(2) 0.0343(17) 0.0124(15) -0.0215(17) -0.0224(18)
C35 0.092(3) 0.047(2) 0.0365(18) 0.0147(16) -0.023(2) -0.034(2)
C2 0.072(3) 0.047(2) 0.0344(18) 0.0146(16) -0.0013(18) 0.0086(18)
C12 0.065(2) 0.070(3) 0.0316(17) -0.0037(17) -0.0005(17) -0.037(2)
C11 0.066(3) 0.074(3) 0.0257(17) 0.0015(17) -0.0016(16) -0.034(2)
C27 0.059(2) 0.076(3) 0.0299(18) 0.0039(18) -0.0140(16) -0.013(2)
C39 0.127(4) 0.050(2) 0.0334(19) 0.0206(17) -0.029(2) -0.045(2)
C1 0.083(3) 0.058(3) 0.0318(19) 0.0164(17) 0.0029(19) 0.010(2)
C15 0.076(3) 0.103(4) 0.0316(18) -0.009(2) 0.0043(19) -0.059(3)
C38 0.125(4) 0.048(2) 0.035(2) 0.0150(17) -0.029(2) -0.043(2)
C36 0.149(5) 0.050(2) 0.041(2) 0.0150(18) -0.029(3) -0.052(3)
C14 0.083(3) 0.100(3) 0.0291(19) -0.001(2) -0.0006(19) -0.056(3)
C30 0.052(2) 0.120(4) 0.0280(19) 0.001(2) -0.0088(17) 0.002(2)
C37 0.186(5) 0.059(3) 0.033(2) 0.0183(19) -0.029(3) -0.070(3)
C29 0.047(2) 0.112(4) 0.040(2) -0.010(2) -0.0101(18) 0.005(2)
C3A 0.0428(12) 0.0335(11) 0.0208(10) -0.0008(8) -0.0017(9) -0.0098(9)
C1B 0.043(5) 0.060(9) 0.051(8) -0.025(7) -0.007(5) -0.013(5)
C2B 0.032(6) 0.037(6) 0.020(6) -0.002(4) 0.003(4) -0.009(4)
C3B 0.0428(12) 0.0335(11) 0.0208(10) -0.0008(8) -0.0017(9) -0.0098(9)
C6A 0.0385(12) 0.0364(18) 0.023(2) -0.0007(14) -0.0029(13) -0.0109(11)
C5A 0.0385(12) 0.0364(18) 0.023(2) -0.0007(14) -0.0029(13) -0.0109(11)
C7A 0.048(5) 0.075(9) 0.079(11) -0.026(8) 0.004(6) -0.024(5)
C10A 0.045(2) 0.104(5) 0.113(6) -0.054(4) -0.012(3) -0.015(2)
C9A 0.045(2) 0.104(5) 0.113(6) -0.054(4) -0.012(3) -0.015(2)
C8A 0.039(5) 0.045(6) 0.071(9) -0.019(6) 0.002(5) -0.022(4)

loop_
_atom_type_symbol
_atom_type_description
_atom_type_scat_dispersion_real
_atom_type_scat_dispersion_imag
_atom_type_scat_source
C C 0.0033 0.0016 'International Tables Vol C Tables 4.2.6.8 and 6.1.1.4'
H H 0.0000 0.0000 'International Tables Vol C Tables 4.2.6.8 and 6.1.1.4'
Co Co 0.3494 0.9721 'International Tables Vol C Tables 4.2.6.8 and 6.1.1.4'
N N 0.0061 0.0033 'International Tables Vol C Tables 4.2.6.8 and 6.1.1.4'
O O 0.0106 0.0060 'International Tables Vol C Tables 4.2.6.8 and 6.1.1.4'

loop_
_geom_angle_atom_site_label_1
_geom_angle_atom_site_label_2
_geom_angle_atom_site_label_3
_geom_angle
_geom_angle_site_symmetry_1
_geom_angle_site_symmetry_3
_geom_angle_publ_flag
O24 Co2 O24 180.00(10) . 2_567 ?
O24 Co2 O22 90.05(8) . 2_567 ?
O24 Co2 O22 89.95(8) 2_567 2_567 ?
O24 Co2 O22 89.95(8) . . ?
O24 Co2 O22 90.05(8) 2_567 . ?
O22 Co2 O22 180.00(14) 2_567 . ?
O24 Co2 N25 88.40(9) . 2_567 ?
O24 Co2 N25 91.60(9) 2_567 2_567 ?
O22 Co2 N25 91.28(9) 2_567 2_567 ?
O22 Co2 N25 88.72(9) . 2_567 ?
O24 Co2 N25 91.60(9) . . ?
O24 Co2 N25 88.40(9) 2_567 . ?
O22 Co2 N25 88.72(9) 2_567 . ?
O22 Co2 N25 91.28(9) . . ?
N25 Co2 N25 180.0 2_567 . ?
O17 Co1 O17 180.0 2_656 . ?
O17 Co1 O16 89.65(8) 2_656 2_656 ?
O17 Co1 O16 90.35(8) . 2_656 ?
O17 Co1 O16 90.35(8) 2_656 . ?
O17 Co1 O16 89.65(8) . . ?
O16 Co1 O16 180.0 2_656 . ?
O17 Co1 N13 89.23(9) 2_656 2_656 ?
O17 Co1 N13 90.77(9) . 2_656 ?
O16 Co1 N13 87.97(9) 2_656 2_656 ?
O16 Co1 N13 92.02(9) . 2_656 ?
O17 Co1 N13 90.77(9) 2_656 . ?
O17 Co1 N13 89.23(9) . . ?
O16 Co1 N13 92.03(9) 2_656 . ?
O16 Co1 N13 87.98(9) . . ?
N13 Co1 N13 180.0 2_656 . ?
C18 O17 Co1 132.7(2) . . ?
C20 O22 Co2 132.1(2) . . ?
Co1 O16 H16A 116.2 . . ?
Co1 O16 H16B 114.8 . . ?
H16A O16 H16B 98.0 . . ?
Co2 O24 H24A 98.9 . . ?
Co2 O24 H24B 117.1 . . ?
H24A O24 H24B 91.7 . . ?
C30 N25 C26 116.1(3) . . ?
C30 N25 Co2 122.5(2) . . ?
C26 N25 Co2 121.4(2) . . ?
C14 N13 C12 115.6(3) . . ?
C14 N13 Co1 122.1(2) . . ?
C12 N13 Co1 122.3(2) . . ?
C6 N8 C9 122.5(3) . . ?
C6 N8 H8 118.8 . . ?
C9 N8 H8 118.8 . . ?
C2A C4B C5B 120.0 . . ?
C2A C4B C18 113.3(3) . . ?
C5B C4B C18 126.6(3) . . ?
C4B C2A C1A 120.0 . . ?
C4B C2A H2A 120.0 . . ?
C1A C2A H2A 120.0 . . ?
C2A C1A C4A 120.0 . . ?
C2A C1A H1A 120.0 . . ?
C4A C1A H1A 120.0 . . ?
C6B C4A C1A 120.0 . . ?
C6B C4A C20 122.7(3) . . ?
C1A C4A C20 117.2(3) . . ?
C4A C6B C5B 120.0 . . ?
C4A C6B C7B 120.0 . . ?
C5B C6B C7B 120.0 . . ?
C10B C5B C6B 120.0 . . ?
C10B C5B C4B 120.0 . . ?
C6B C5B C4B 120.0 . . ?
C5B C10B C9B 120.0 . . ?
C5B C10B H10B 120.0 . . ?
C9B C10B H10B 120.0 . . ?
C8B C9B C10B 120.0 . . ?
C8B C9B H9B 120.0 . . ?
C10B C9B H9B 120.0 . . ?
C9B C8B C7B 120.0 . . ?
C9B C8B H8B 120.0 . . ?
C7B C8B H8B 120.0 . . ?
C8B C7B C6B 120.0 . . ?
C8B C7B H7B 120.0 . . ?
C6B C7B H7B 120.0 . . ?
C33 N32 C31 121.7(3) . . ?
C33 N32 H32 119.2 . . ?
C31 N32 H32 119.2 . . ?
O19 C18 O17 125.0(3) . . ?
O19 C18 C4B 117.9(3) . . ?
O17 C18 C4B 117.0(3) . . ?
O19 C18 C3A 119.8(5) . . ?
O17 C18 C3A 115.1(5) . . ?
O21 C20 O22 124.5(3) . . ?
O21 C20 C3B 118.7(5) . . ?
O22 C20 C3B 116.7(5) . . ?
O21 C20 C4A 118.0(3) . . ?
O22 C20 C4A 117.4(3) . . ?
C15 C10 C11 116.5(3) . . ?
C15 C10 C9 121.1(3) . . ?
C11 C10 C9 122.3(3) . . ?
N8 C9 C10 113.1(3) . . ?
N8 C9 H9A 109.0 . . ?
C10 C9 H9A 109.0 . . ?
N8 C9 H9C 109.0 . . ?
C10 C9 H9C 109.0 . . ?
H9A C9 H9C 107.8 . . ?
O7 C6 N8 121.3(3) . . ?
O7 C6 C3 120.8(3) . . ?
N8 C6 C3 117.9(3) . . ?
C27 C28 C29 116.6(3) . . ?
C27 C28 C31 122.2(3) . . ?
C29 C28 C31 121.2(3) . . ?
C1 C5 C4 123.0(3) 2_855 . ?
C1 C5 C5 118.2(4) 2_855 2_855 ?
C4 C5 C5 118.8(4) . 2_855 ?
C4 C3 C2 118.8(3) . . ?
C4 C3 C6 123.1(3) . . ?
C2 C3 C6 118.1(3) . . ?
N25 C26 C27 123.0(3) . . ?
N25 C26 H26 118.5 . . ?
C27 C26 H26 118.5 . . ?
N32 C31 C28 113.4(3) . . ?
N32 C31 H31A 108.9 . . ?
C28 C31 H31A 108.9 . . ?
N32 C31 H31B 108.9 . . ?
C28 C31 H31B 108.9 . . ?
H31A C31 H31B 107.7 . . ?
C3 C4 C5 121.6(3) . . ?
C3 C4 H4 119.2 . . ?
C5 C4 H4 119.2 . . ?
O34 C33 N32 121.8(3) . . ?
O34 C33 C35 120.5(3) . . ?
N32 C33 C35 117.7(3) . . ?
C39 C35 C36 119.5(3) . . ?
C39 C35 C33 122.4(3) . . ?
C36 C35 C33 118.1(3) . . ?
C1 C2 C3 120.8(3) . . ?
C1 C2 H2 119.6 . . ?
C3 C2 H2 119.6 . . ?
N13 C12 C11 124.0(3) . . ?
N13 C12 H12 118.0 . . ?
C11 C12 H12 118.0 . . ?
C10 C11 C12 120.0(3) . . ?
C10 C11 H11 120.0 . . ?
C12 C11 H11 120.0 . . ?
C28 C27 C26 120.6(3) . . ?
C28 C27 H27 119.7 . . ?
C26 C27 H27 119.7 . . ?
C35 C39 C38 120.9(3) . . ?
C35 C39 H39 119.5 . . ?
C38 C39 H39 119.5 . . ?
C2 C1 C5 121.7(3) . 2_855 ?
C2 C1 H1 119.1 . . ?
C5 C1 H1 119.1 2_855 . ?
C10 C15 C14 120.3(3) . . ?
C10 C15 H15 119.8 . . ?
C14 C15 H15 119.8 . . ?
C39 C38 C37 122.4(3) . 2_466 ?
C39 C38 C38 119.4(4) . 2_466 ?
C37 C38 C38 118.2(4) 2_466 2_466 ?
C37 C36 C35 120.7(3) . . ?
C37 C36 H36 119.6 . . ?
C35 C36 H36 119.6 . . ?
N13 C14 C15 123.4(3) . . ?
N13 C14 H14 118.3 . . ?
C15 C14 H14 118.3 . . ?
N25 C30 C29 123.9(3) . . ?
N25 C30 H30 118.0 . . ?
C29 C30 H30 118.0 . . ?
C36 C37 C38 121.2(3) . 2_466 ?
C36 C37 H37 119.4 . . ?
C38 C37 H37 119.4 2_466 . ?
C28 C29 C30 119.7(4) . . ?
C28 C29 H29 120.2 . . ?
C30 C29 H29 120.2 . . ?
C1B C3A C5A 120.0 . . ?
C1B C3A C18 117.9(5) . . ?
C5A C3A C18 122.0(5) . . ?
C3A C1B C2B 120.0 . . ?
C3A C1B H1B 120.0 . . ?
C2B C1B H1B 120.0 . . ?
C3B C2B C1B 120.0 . . ?
C3B C2B H2B 120.0 . . ?
C1B C2B H2B 120.0 . . ?
C2B C3B C6A 120.0 . . ?
C2B C3B C20 113.3(6) . . ?
C6A C3B C20 126.6(6) . . ?
C3B C6A C5A 120.0 . . ?
C3B C6A C8A 120.0 . . ?
C5A C6A C8A 120.0 . . ?
C7A C5A C6A 120.0 . . ?
C7A C5A C3A 120.0 . . ?
C6A C5A C3A 120.0 . . ?
C10A C7A C5A 120.0 . . ?
C10A C7A H7A 120.0 . . ?
C5A C7A H7A 120.0 . . ?
C7A C10A C9A 120.0 . . ?
C7A C10A H10A 120.0 . . ?
C9A C10A H10A 120.0 . . ?
C8A C9A C10A 120.0 . . ?
C8A C9A H9AA 120.0 . . ?
C10A C9A H9AA 120.0 . . ?
C9A C8A C6A 120.0 . . ?
C9A C8A H8A 120.0 . . ?
C6A C8A H8A 120.0 . . ?

loop_
_geom_bond_atom_site_label_1
_geom_bond_atom_site_label_2
_geom_bond_distance
_geom_bond_site_symmetry_2
_geom_bond_publ_flag
Co2 O24 2.097(2) . ?
Co2 O24 2.097(2) 2_567 ?
Co2 O22 2.105(2) 2_567 ?
Co2 O22 2.105(2) . ?
Co2 N25 2.167(3) 2_567 ?
Co2 N25 2.167(3) . ?
Co1 O17 2.093(2) 2_656 ?
Co1 O17 2.093(2) . ?
Co1 O16 2.094(2) 2_656 ?
Co1 O16 2.094(2) . ?
Co1 N13 2.169(3) 2_656 ?
Co1 N13 2.169(3) . ?
O17 C18 1.263(3) . ?
O22 C20 1.262(3) . ?
O16 H16A 0.9689 . ?
O16 H16B 0.9625 . ?
O24 H24A 0.9578 . ?
O24 H24B 0.9465 . ?
O19 C18 1.245(4) . ?
O21 C20 1.253(4) . ?
O7 C6 1.230(4) . ?
N25 C30 1.320(5) . ?
N25 C26 1.342(4) . ?
N13 C14 1.325(4) . ?
N13 C12 1.329(4) . ?
O34 C33 1.230(4) . ?
N8 C6 1.334(4) . ?
N8 C9 1.450(4) . ?
N8 H8 0.8600 . ?
C4B C2A 1.3900 . ?
C4B C5B 1.3900 . ?
C4B C18 1.528(7) . ?
C2A C1A 1.3900 . ?
C2A H2A 0.9300 . ?
C1A C4A 1.3900 . ?
C1A H1A 0.9300 . ?
C4A C6B 1.3900 . ?
C4A C20 1.524(7) . ?
C6B C5B 1.3900 . ?
C6B C7B 1.3900 . ?
C5B C10B 1.3900 . ?
C10B C9B 1.3900 . ?
C10B H10B 0.9300 . ?
C9B C8B 1.3900 . ?
C9B H9B 0.9300 . ?
C8B C7B 1.3900 . ?
C8B H8B 0.9300 . ?
C7B H7B 0.9300 . ?
N32 C33 1.333(4) . ?
N32 C31 1.447(4) . ?
N32 H32 0.8600 . ?
C18 C3A 1.537(13) . ?
C20 C3B 1.514(12) . ?
C10 C15 1.362(4) . ?
C10 C11 1.365(4) . ?
C10 C9 1.512(4) . ?
C9 H9A 0.9700 . ?
C9 H9C 0.9700 . ?
C6 C3 1.489(5) . ?
C28 C27 1.370(5) . ?
C28 C29 1.371(5) . ?
C28 C31 1.499(4) . ?
C5 C1 1.409(5) 2_855 ?
C5 C4 1.413(5) . ?
C5 C5 1.418(6) 2_855 ?
C3 C4 1.369(5) . ?
C3 C2 1.414(4) . ?
C26 C27 1.372(5) . ?
C26 H26 0.9300 . ?
C31 H31A 0.9700 . ?
C31 H31B 0.9700 . ?
C4 H4 0.9300 . ?
C33 C35 1.503(5) . ?
C35 C39 1.370(5) . ?
C35 C36 1.410(5) . ?
C2 C1 1.349(5) . ?
C2 H2 0.9300 . ?
C12 C11 1.377(5) . ?
C12 H12 0.9300 . ?
C11 H11 0.9300 . ?
C27 H27 0.9300 . ?
C39 C38 1.404(5) . ?
C39 H39 0.9300 . ?
C1 H1 0.9300 . ?
C15 C14 1.386(5) . ?
C15 H15 0.9300 . ?
C38 C37 1.415(5) 2_466 ?
C38 C38 1.416(6) 2_466 ?
C36 C37 1.349(5) . ?
C36 H36 0.9300 . ?
C14 H14 0.9300 . ?
C30 C29 1.383(5) . ?
C30 H30 0.9300 . ?
C37 H37 0.9300 . ?
C29 H29 0.9300 . ?
C3A C1B 1.3900 . ?
C3A C5A 1.3900 . ?
C1B C2B 1.3900 . ?
C1B H1B 0.9300 . ?
C2B C3B 1.3900 . ?
C2B H2B 0.9300 . ?
C3B C6A 1.3900 . ?
C6A C5A 1.3900 . ?
C6A C8A 1.3900 . ?
C5A C7A 1.3900 . ?
C7A C10A 1.3900 . ?
C7A H7A 0.9300 . ?
C10A C9A 1.3900 . ?
C10A H10A 0.9300 . ?
C9A C8A 1.3900 . ?
C9A H9AA 0.9300 . ?
C8A H8A 0.9300 . ?
